data_1552368
loop_
_publ_author_name
'Wang, C.'
'Soga, H.'
'Yugi, T.'
'Sakai, M.'
'Okiba, T.'
'Hashimoto, T.'

_publ_section_title
;
 Variation in crystal structure of Ln2Ni1-xCuxO4+delta (Ln: La, Pr, Nd,
 Sm, Eu, and their solid solution) based on type of Ln: Relationship
 between crystal structure and tolerance factor
;
_journal_name_full 'Journal of the Ceramic Society of Japan'
_journal_page_first 678
_journal_page_last 687
_journal_paper_doi 10.2109/jcersj2.19028
_journal_volume 127
_journal_year 2019
_chemical_formula_sum 'Cu O4 Pr2'
_chemical_name_common 'Pr2CuO4 T-prime phase'
_space_group_IT_number 139
_space_group_name_Hall '-I 4 2'
_space_group_name_H-M_alt 'I 4/m m m'
_cell_angle_alpha 90
_cell_angle_beta 90
_cell_angle_gamma 90
_cell_formula_units_Z 2
_cell_length_a 3.962(8)
_cell_length_b 3.962(8)
_cell_length_c 12.238(6)
_cell_volume 192.1(6)
_diffrn_ambient_pressure 100
_diffrn_ambient_temperature 298
_cod_data_source_file Pr2CuO4-T-prime-phase.cif
_cod_data_source_block Pr2CuO4-T-prime-phase
_cod_original_formula_sum 'Pr2 Cu1 O4'
_cod_database_code 1552368

loop_
_space_group_symop_id
_space_group_symop_operation_xyz
1 x,y,z
2 -x,-y,-z
3 -x,-y,z
4 x,y,-z
5 -y,x,z
6 y,-x,-z
7 y,-x,z
8 -y,x,-z
9 -x,y,-z
10 x,-y,z
11 x,-y,-z
12 -x,y,z
13 y,x,-z
14 -y,-x,z
15 -y,-x,-z
16 y,x,z
17 x+1/2,y+1/2,z+1/2
18 -x+1/2,-y+1/2,-z+1/2
19 -x+1/2,-y+1/2,z+1/2
20 x+1/2,y+1/2,-z+1/2
21 -y+1/2,x+1/2,z+1/2
22 y+1/2,-x+1/2,-z+1/2
23 y+1/2,-x+1/2,z+1/2
24 -y+1/2,x+1/2,-z+1/2
25 -x+1/2,y+1/2,-z+1/2
26 x+1/2,-y+1/2,z+1/2
27 x+1/2,-y+1/2,-z+1/2
28 -x+1/2,y+1/2,z+1/2
29 y+1/2,x+1/2,-z+1/2
30 -y+1/2,-x+1/2,z+1/2
31 -y+1/2,-x+1/2,-z+1/2
32 y+1/2,x+1/2,z+1/2

loop_
_atom_site_label
_atom_site_occupancy
_atom_site_fract_x
_atom_site_fract_y
_atom_site_fract_z
_atom_site_adp_type
_atom_site_B_iso_or_equiv
_atom_site_type_symbol
Pr 1.0 0.000000 0.000000 0.351800 Biso 0.273000 Pr
Cu 1.0 0.000000 0.000000 0.000000 Biso 0.324000 Cu
O1 1.0 0.000000 0.500000 0.000000 Biso 1.716000 O
O2 1.0 0.000000 0.500000 0.250000 Biso 0.798000 O

loop_
_cod_changelog_entry_id
_cod_changelog_entry_author
_cod_changelog_entry_date
_cod_changelog_entry_text
1 'Vaitkus, Antanas' 2024-10-02T10:08:00+03:00
;
 Removed the '_chemical_name_mineral' data item since it had an incorrect value.
;
